data_9011200
loop_
_publ_author_name
'Facchinelli, A.'
'Bruno, E.'
'Chiari, G.'

_publ_section_title
;The structure of bytownite quenched from 1723 K Locality: satellite dyke,
 Traversella stock, Sesia Lanzo zone, Western Alps, Italy Sample: non-split
 model Note: T and O anisoB's from ICSD
;
_journal_issue 1
_journal_name_full 'Acta Crystallographica, Section B'
_journal_page_first 34
_journal_page_last 42
_journal_paper_doi 10.1107/S0567740879002478
_journal_volume 35
_journal_year 1979
_chemical_formula_sum 'Al0.92 Ca0.43 Na0.07 O4 Si1.08'
_chemical_name_mineral Bytownite
_space_group_IT_number 2
_symmetry_space_group_name_Hall '-P 1 (-1/2*x+1/2*y+1/2*z,1/2*x-1/2*y+1/2*z,1/2*x+1/2*y-1/2*z)'
_symmetry_space_group_name_H-M 'I -1'
_cell_angle_alpha 93.38
_cell_angle_beta 115.87
_cell_angle_gamma 90.82
_cell_length_a 8.183
_cell_length_b 12.883
_cell_length_c 14.186
_cell_formula_units_Z 16
_cell_volume 1341.964
_exptl_crystal_density_diffrn 2.732
_exptl_crystal_thermal_history 'quenched from 1723 K'
_cod_depositor_comments
;
 Adding _atom_site_type_symbol label and values.

 Antanas Vaitkus
 2013-03-28
;
_cod_original_formula_sum 'Ca.43 Na.07 (Al.92 Si1.08) O4'
_cod_database_code 9011200

loop_
_symmetry_equiv_pos_as_xyz
x,y,z
1/2+x,1/2+y,1/2+z
-x,-y,-z
1/2-x,1/2-y,1/2-z

loop_
_atom_site_aniso_label
_atom_site_aniso_U_11
_atom_site_aniso_U_22
_atom_site_aniso_U_33
_atom_site_aniso_U_12
_atom_site_aniso_U_13
_atom_site_aniso_U_23
Ca000 0.01809 0.08780 0.03284 -0.01341 0.00901 -0.03480
Na000 0.01809 0.08780 0.03284 -0.01341 0.00901 -0.03480
Ca0i0 0.01151 0.01756 0.00985 0.00383 0.00190 -0.00083
Na0i0 0.01151 0.01756 0.00985 0.00383 0.00190 -0.00083
Caz00 0.01288 0.01923 0.01314 0.00575 0.00380 -0.00249
Naz00 0.01288 0.01923 0.01314 0.00575 0.00380 -0.00249
Cazi0 0.01727 0.13045 0.04762 -0.00766 0.01044 -0.06132
Nazi0 0.01727 0.13045 0.04762 -0.00766 0.01044 -0.06132
AlT10000 0.01096 0.01338 0.00739 -0.00287 0.00332 0.00083
SiT10000 0.01096 0.01338 0.00739 -0.00287 0.00332 0.00083
AlT10z00 0.01179 0.01003 0.00493 -0.00239 0.00380 0.00083
SiT10z00 0.01179 0.01003 0.00493 -0.00239 0.00380 0.00083
AlT1m000 0.00987 0.01171 0.00328 0.00192 0.00237 0.00083
SiT1m000 0.00987 0.01171 0.00328 0.00192 0.00237 0.00083
AlT1mz00 0.01233 0.01254 0.00739 0.00287 0.00332 0.00166
SiT1mz00 0.01233 0.01254 0.00739 0.00287 0.00332 0.00166
AlT20000 0.00932 0.00836 0.00903 -0.00048 0.00190 0.00083
SiT20000 0.00932 0.00836 0.00903 -0.00048 0.00190 0.00083
AlT20z00 0.01042 0.00920 0.01150 0.00000 0.00285 0.00083
SiT20z00 0.01042 0.00920 0.01150 0.00000 0.00285 0.00083
AlT2m000 0.01042 0.00920 0.01150 0.00096 0.00332 0.00166
SiT2m000 0.01042 0.00920 0.01150 0.00096 0.00332 0.00166
AlT2mz00 0.01014 0.00753 0.00739 0.00000 0.00332 0.00331
SiT2mz00 0.01014 0.00753 0.00739 0.00000 0.00332 0.00331
OA1000 0.03234 0.02509 0.01067 0.00192 0.01376 0.00000
OA1z00 0.03262 0.01672 0.01396 0.00479 0.01233 0.00746
OA2000 0.01151 0.01003 0.01314 0.00000 0.00095 0.00414
OA2z00 0.01480 0.01254 0.01642 0.00000 0.00617 0.00414
OB0000 0.01782 0.02091 0.02627 -0.00431 0.01328 0.00000
OB0z00 0.02111 0.01589 0.02956 -0.00622 0.01613 -0.00580
OBm000 0.02028 0.02341 0.04352 -0.00144 0.01755 -0.00497
OBmz00 0.02357 0.02592 0.04023 0.00335 0.02230 0.00000
OC0000 0.02467 0.01672 0.01724 -0.00383 0.01233 0.00000
OC0z00 0.01371 0.01422 0.01888 -0.00670 0.00332 -0.00166
OCm000 0.01645 0.02258 0.01642 0.00383 0.00427 -0.00083
OCmz00 0.01754 0.01505 0.01067 0.00335 0.00000 0.00000
OD0000 0.01672 0.02091 0.01478 0.00287 0.00095 0.00497
OD0z00 0.01782 0.01756 0.01560 0.00096 -0.00190 0.00083
ODm000 0.01425 0.01840 0.02627 0.00192 -0.00806 -0.00414
ODmz00 0.02933 0.02676 0.02217 0.00383 -0.00142 -0.00331

loop_
_atom_site_label
_atom_site_type_symbol
_atom_site_fract_x
_atom_site_fract_y
_atom_site_fract_z
_atom_site_occupancy
_atom_site_U_iso_or_equiv
Ca000 Ca 0.26700 0.98560 0.08430 0.43000 0.04610
Na000 Na 0.26700 0.98560 0.08430 0.07000 0.04610
Ca0i0 Ca 0.77530 0.53520 0.54430 0.43000 0.01305
Na0i0 Na 0.77530 0.53520 0.54430 0.07000 0.01305
Caz00 Ca 0.27090 0.03020 0.54530 0.43000 0.01482
Naz00 Na 0.27090 0.03020 0.54530 0.07000 0.01482
Cazi0 Ca 0.76320 0.50480 0.07200 0.43000 0.06497
Nazi0 Na 0.76320 0.50480 0.07200 0.07000 0.06497
AlT10000 Al 0.00730 0.15970 0.10500 0.21000 ?
SiT10000 Si 0.00730 0.15970 0.10500 0.79000 ?
AlT10z00 Al 0.00380 0.16390 0.61080 0.82000 ?
SiT10z00 Si 0.00380 0.16390 0.61080 0.18000 ?
AlT1m000 Al 0.00090 0.81510 0.11860 0.70000 ?
SiT1m000 Si 0.00090 0.81510 0.11860 0.30000 ?
AlT1mz00 Al 0.00310 0.81690 0.61260 0.19000 ?
SiT1mz00 Si 0.00310 0.81690 0.61260 0.81000 ?
AlT20000 Al 0.68700 0.11170 0.15900 0.70000 ?
SiT20000 Si 0.68700 0.11170 0.15900 0.30000 ?
AlT20z00 Al 0.67920 0.10650 0.65830 0.16000 ?
SiT20z00 Si 0.67920 0.10650 0.65830 0.84000 ?
AlT2m000 Al 0.67720 0.88110 0.18040 0.18000 ?
SiT2m000 Si 0.67720 0.88110 0.18040 0.82000 ?
AlT2mz00 Al 0.68280 0.87590 0.67770 0.72000 ?
SiT2mz00 Si 0.68280 0.87590 0.67770 0.28000 ?
OA1000 O 0.00680 0.12650 0.99070 1.00000 ?
OA1z00 O 0.00100 0.12600 0.49000 1.00000 ?
OA2000 O 0.57650 0.99010 0.13950 1.00000 ?
OA2z00 O 0.57470 0.99090 0.63840 1.00000 ?
OB0000 O 0.81910 0.10100 0.09220 1.00000 ?
OB0z00 O 0.80180 0.10220 0.59350 1.00000 ?
OBm000 O 0.80960 0.85480 0.12520 1.00000 ?
OBmz00 O 0.81970 0.85530 0.61730 1.00000 ?
OC0000 O 0.01250 0.28200 0.13740 1.00000 ?
OC0z00 O 0.01500 0.29320 0.64750 1.00000 ?
OCm000 O 0.00950 0.68140 0.10780 1.00000 ?
OCmz00 O 0.00830 0.68960 0.60200 1.00000 ?
OD0000 O 0.19390 0.10650 0.18770 1.00000 ?
OD0z00 O 0.20080 0.10400 0.69130 1.00000 ?
ODm000 O 0.19420 0.86760 0.21750 1.00000 ?
ODmz00 O 0.18720 0.86250 0.71170 1.00000 ?

loop_
_cod_related_entry_id
_cod_related_entry_database
_cod_related_entry_code
1 AMCSD 0009655
2 AMCSD 0019668

loop_
_[local]_alternative_name_id
_[local]_alternative_name_type
_[local]_alternative_name_source
_[local]_alternative_name_source_id
_[local]_alternative_name_value
1 mineral AMCSD 0009655 "Bytownite"
2 mineral AMCSD 0019668 "Anorthite"

_database_code_amcsd 0009655
